data_4305643
loop_
_publ_author_name
'Dehong Wu'
'Yuguang Li'
'Lei Han'
'Yizhi Li'
'Hong Yan'

_publ_contact_author_address
;
    State Key Laboratory of Coordination Chemistry, 
    Nanjing University, 
    Nanjing 210093, 
    P. R. China
;
_publ_contact_author_email hyan1965@nju.edu.cn
_publ_contact_author_fax '(+86)-25- 83314502'
_publ_contact_author_name 'Hong Yan'
_publ_contact_author_phone '(+86)-25- 83314502'
_publ_section_title
;
Mixed-Valent Diruthenium Half-Sandwich Complexes Containing Two Chelating
1,2-Dicarba-closo-dodecaborane-1,2-dithiolate Ligands: Reactivity towards
Phenylacetylene, 1,4-Diethynylbenzene, and Ethynylferrocene
;
_journal_name_full 'Inorganic Chemistry'
_journal_page_first 6524
_journal_page_last 6531
_journal_paper_doi 10.1021/ic800619z
_journal_volume 47
_journal_year 2008
_chemical_formula_moiety 'C22 H40 B20 Ru2 S4 Se2, 0.4(H2 O), 0.3(H2 O), 0.3(H2 O)'
_chemical_formula_sum 'C22 H42 B20 O Ru2 S4 Se2'
_chemical_formula_weight 1027.10
_chemical_name_systematic
; 
 ? 
;
_space_group_IT_number 2
_symmetry_cell_setting triclinic
_symmetry_space_group_name_Hall '-P 1'
_symmetry_space_group_name_H-M 'P -1'
_atom_sites_solution_hydrogens geom
_atom_sites_solution_primary direct
_atom_sites_solution_secondary difmap
_audit_creation_method SHELXL-97
_cell_angle_alpha 85.1170(10)
_cell_angle_beta 83.179(3)
_cell_angle_gamma 88.259(2)
_cell_formula_units_Z 2
_cell_length_a 10.2036(10)
_cell_length_b 13.8240(13)
_cell_length_c 15.1766(15)
_cell_measurement_reflns_used 855
_cell_measurement_temperature 291(2)
_cell_measurement_theta_max 17.63
_cell_measurement_theta_min 2.47
_cell_volume 2117.4(4)
_computing_cell_refinement 'Bruker SMART'
_computing_data_collection 'Bruker SMART'
_computing_data_reduction 'Bruker SAINT'
_computing_molecular_graphics 'Bruker SHELXTL'
_computing_publication_material 'Bruker SHELXTL'
_computing_structure_refinement 'Bruker SHELXTL'
_computing_structure_solution 'Bruker SHELXTL'
_diffrn_ambient_temperature 291(2)
_diffrn_measured_fraction_theta_full 0.982
_diffrn_measured_fraction_theta_max 0.982
_diffrn_measurement_device_type 'CCD area detector'
_diffrn_measurement_method 'phi and omega scans'
_diffrn_radiation_monochromator graphite
_diffrn_radiation_source 'sealed tube'
_diffrn_radiation_type MoK\a
_diffrn_radiation_wavelength 0.71073
_diffrn_reflns_av_R_equivalents 0.0306
_diffrn_reflns_av_sigmaI/netI 0.0704
_diffrn_reflns_limit_h_max 8
_diffrn_reflns_limit_h_min -12
_diffrn_reflns_limit_k_max 17
_diffrn_reflns_limit_k_min -15
_diffrn_reflns_limit_l_max 17
_diffrn_reflns_limit_l_min -18
_diffrn_reflns_number 11725
_diffrn_reflns_theta_full 26.00
_diffrn_reflns_theta_max 26.00
_diffrn_reflns_theta_min 1.48
_exptl_absorpt_coefficient_mu 2.652
_exptl_absorpt_correction_T_max 0.56
_exptl_absorpt_correction_T_min 0.47
_exptl_absorpt_correction_type multi-scan
_exptl_absorpt_process_details '(SADABS; Bruker, 2000)'
_exptl_crystal_colour red
_exptl_crystal_density_diffrn 1.611
_exptl_crystal_density_method 'not measured'
_exptl_crystal_description block
_exptl_crystal_F_000 1004
_exptl_crystal_size_max 0.30
_exptl_crystal_size_mid 0.24
_exptl_crystal_size_min 0.22
_refine_diff_density_max 0.638
_refine_diff_density_min -2.485
_refine_diff_density_rms 0.123
_refine_ls_extinction_method none
_refine_ls_goodness_of_fit_ref 1.060
_refine_ls_hydrogen_treatment constr
_refine_ls_matrix_type full
_refine_ls_number_parameters 481
_refine_ls_number_reflns 8170
_refine_ls_number_restraints 0
_refine_ls_restrained_S_all 1.060
_refine_ls_R_factor_all 0.0806
_refine_ls_R_factor_gt 0.0577
_refine_ls_shift/su_max 0.000
_refine_ls_shift/su_mean 0.000
_refine_ls_structure_factor_coef Fsqd
_refine_ls_weighting_details 'calc w=1/[\s^2^(Fo^2^)+(0.07P)^2^+1.99P] where P=(Fo^2^+2Fc^2^)/3'
_refine_ls_weighting_scheme calc
_refine_ls_wR_factor_gt 0.1321
_refine_ls_wR_factor_ref 0.1378
_reflns_number_gt 5825
_reflns_number_total 8170
_reflns_threshold_expression >2sigma(I)
_cod_data_source_file ic800619z-file001_4.cif
_cod_data_source_block 3b
_cod_depositor_comments
;
The following automatic conversions were performed:
'_symmetry_cell_setting' value 'Triclinic' changed to 'triclinic'
according to '/home/saulius/struct/CIF-dictionaries/cif_core.dic'
dictionary named 'cif_core.dic' version 2.4.1 from 2010-06-29.

Automatic conversion script
Id: cif_fix_enum 1527 2010-12-29 10:47:43Z saulius 
;
_cod_original_sg_symbol_Hall '-P 1  '
_cod_original_sg_symbol_H-M 'P -1 '
_cod_database_code 4305643

loop_
_symmetry_equiv_pos_as_xyz
'x, y, z'
'-x, -y, -z'

loop_
_atom_site_label
_atom_site_type_symbol
_atom_site_fract_x
_atom_site_fract_y
_atom_site_fract_z
_atom_site_U_iso_or_equiv
_atom_site_adp_type
_atom_site_occupancy
_atom_site_symmetry_multiplicity
_atom_site_calc_flag
_atom_site_refinement_flags
_atom_site_disorder_assembly
_atom_site_disorder_group
B1 B -0.1515(8) 0.6092(6) 0.4768(6) 0.0432(18) Uani 1 1 d . . .
H10A H -0.0886 0.5797 0.4345 0.052 Uiso 1 1 d R . .
B2 B -0.1895(8) 0.5523(7) 0.5921(6) 0.048(2) Uani 1 1 d . . .
H10B H -0.1443 0.4931 0.6095 0.058 Uiso 1 1 d R . .
B3 B -0.2189(7) 0.6513(6) 0.6755(6) 0.0403(18) Uani 1 1 d . . .
H10C H -0.1927 0.6468 0.7344 0.048 Uiso 1 1 d R . .
B4 B -0.2146(7) 0.7639(6) 0.6044(5) 0.0400(17) Uani 1 1 d . . .
H10D H -0.1779 0.8168 0.6298 0.048 Uiso 1 1 d R . .
B5 B -0.3101(8) 0.5594(6) 0.5225(7) 0.052(2) Uani 1 1 d . . .
H10E H -0.3410 0.5023 0.5003 0.062 Uiso 1 1 d R . .
B6 B -0.3580(8) 0.5882(6) 0.6391(7) 0.048(2) Uani 1 1 d . . .
H10F H -0.4109 0.5438 0.6796 0.057 Uiso 1 1 d R . .
B7 B -0.3685(8) 0.7103(6) 0.6402(6) 0.0421(18) Uani 1 1 d . . .
H10G H -0.4276 0.7413 0.6838 0.051 Uiso 1 1 d R . .
B8 B -0.3416(8) 0.7696(6) 0.5391(6) 0.0448(19) Uani 1 1 d . . .
H10H H -0.3796 0.8306 0.5186 0.054 Uiso 1 1 d R . .
B9 B -0.3025(10) 0.6777(6) 0.4514(7) 0.052(2) Uani 1 1 d . . .
H10I H -0.3198 0.6877 0.3905 0.062 Uiso 1 1 d R . .
B10 B -0.4335(9) 0.6623(6) 0.5545(7) 0.051(2) Uani 1 1 d . . .
H11A H -0.5257 0.6608 0.5476 0.062 Uiso 1 1 d R . .
B11 B 0.4403(8) 0.8729(7) 0.3399(6) 0.050(2) Uani 1 1 d . . .
H11B H 0.4599 0.8526 0.3991 0.060 Uiso 1 1 d R . .
B12 B 0.4575(9) 0.9948(7) 0.3121(6) 0.052(2) Uani 1 1 d . . .
H11C H 0.4852 1.0387 0.3517 0.063 Uiso 1 1 d R . .
B13 B 0.3359(10) 1.0289(7) 0.2269(6) 0.057(2) Uani 1 1 d . . .
H11D H 0.2984 1.0935 0.2250 0.068 Uiso 1 1 d R . .
B14 B 0.2352(9) 0.9213(6) 0.2212(6) 0.048(2) Uani 1 1 d . . .
H11E H 0.1426 0.9264 0.2152 0.058 Uiso 1 1 d R . .
B15 B 0.5573(11) 0.9088(8) 0.2582(7) 0.063(3) Uani 1 1 d . . .
H11F H 0.6494 0.9056 0.2660 0.075 Uiso 1 1 d R . .
B16 B 0.4989(9) 1.0071(8) 0.1867(7) 0.058(2) Uani 1 1 d . . .
H11G H 0.5533 1.0580 0.1566 0.070 Uiso 1 1 d R . .
B17 B 0.3616(10) 0.9645(8) 0.1374(7) 0.058(2) Uani 1 1 d . . .
H11H H 0.3422 0.9914 0.0799 0.069 Uiso 1 1 d R . .
B18 B 0.3402(9) 0.8320(7) 0.1715(6) 0.053(2) Uani 1 1 d . . .
H11I H 0.3116 0.7827 0.1377 0.063 Uiso 1 1 d R . .
B19 B 0.4707(9) 0.7983(8) 0.2493(7) 0.057(2) Uani 1 1 d . . .
H11J H 0.5089 0.7343 0.2565 0.069 Uiso 1 1 d R . .
B20 B 0.5126(11) 0.8861(8) 0.1503(7) 0.066(3) Uani 1 1 d . . .
H12A H 0.5763 0.8685 0.1022 0.079 Uiso 1 1 d R . .
C1 C -0.1834(6) 0.7330(5) 0.4965(4) 0.0365(14) Uani 1 1 d . . .
C2 C -0.1127(7) 0.6684(5) 0.5756(4) 0.0428(16) Uani 1 1 d . . .
C3 C 0.3062(7) 0.8330(5) 0.2850(5) 0.0436(16) Uani 1 1 d . . .
C4 C 0.2995(8) 0.9436(5) 0.3188(5) 0.0497(18) Uani 1 1 d . . .
C5 C -0.0520(8) 0.7590(5) 0.3292(4) 0.0452(17) Uani 1 1 d . . .
H5 H -0.1246 0.7428 0.3022 0.054 Uiso 1 1 d R . .
C6 C 0.0663(7) 0.7307(5) 0.2953(4) 0.0392(15) Uani 1 1 d . . .
C7 C 0.0940(8) 0.6732(5) 0.2140(5) 0.0480(18) Uani 1 1 d . . .
C8 C 0.1936(8) 0.6060(5) 0.2011(5) 0.0501(18) Uani 1 1 d . . .
H8 H 0.2515 0.5930 0.2438 0.060 Uiso 1 1 calc R . .
C9 C 0.2086(11) 0.5568(6) 0.1244(5) 0.066(3) Uani 1 1 d . . .
H9 H 0.2771 0.5115 0.1152 0.079 Uiso 1 1 calc R . .
C10 C 0.1195(11) 0.5761(7) 0.0604(6) 0.072(3) Uani 1 1 d . . .
H10 H 0.1293 0.5437 0.0087 0.086 Uiso 1 1 calc R . .
C11 C 0.0193(11) 0.6419(8) 0.0747(6) 0.074(3) Uani 1 1 d . . .
H11 H -0.0406 0.6532 0.0331 0.089 Uiso 1 1 calc R . .
C12 C 0.0049(11) 0.6932(7) 0.1513(5) 0.065(3) Uani 1 1 d . . .
H12 H -0.0624 0.7394 0.1602 0.078 Uiso 1 1 calc R . .
C13 C 0.1262(8) 0.7695(6) 0.8367(5) 0.0512(18) Uani 1 1 d . . .
C14 C 0.0283(9) 0.7049(6) 0.8303(5) 0.0514(19) Uani 1 1 d . . .
H14 H -0.0643 0.7268 0.8392 0.062 Uiso 1 1 calc R . .
C15 C 0.0588(9) 0.6160(5) 0.7973(5) 0.0502(18) Uani 1 1 d . . .
H15 H -0.0119 0.5761 0.7823 0.060 Uiso 1 1 calc R . .
C16 C 0.1912(9) 0.5908(6) 0.7710(5) 0.0532(19) Uani 1 1 d . . .
C17 C 0.2895(10) 0.6553(7) 0.7777(5) 0.062(2) Uani 1 1 d . . .
H17 H 0.3780 0.6436 0.7472 0.074 Uiso 1 1 calc R . .
C18 C 0.2612(9) 0.7421(7) 0.8099(5) 0.058(2) Uani 1 1 d . . .
H18 H 0.3298 0.7911 0.8040 0.070 Uiso 1 1 calc R . .
C19 C 0.1405(8) 0.8665(6) 0.8771(5) 0.054(2) Uani 1 1 d . . .
H19 H 0.2006 0.9070 0.8352 0.065 Uiso 1 1 calc R . .
C20 C 0.0109(10) 0.9140(6) 0.8837(6) 0.063(2) Uani 1 1 d . . .
H20A H -0.0434 0.8851 0.9346 0.095 Uiso 1 1 calc R . .
H20B H -0.0294 0.9063 0.8308 0.095 Uiso 1 1 calc R . .
H20C H 0.0200 0.9818 0.8902 0.095 Uiso 1 1 calc R . .
C21 C 0.2036(11) 0.8463(7) 0.9632(5) 0.070(3) Uani 1 1 d . . .
H21A H 0.1979 0.9038 0.9948 0.105 Uiso 1 1 calc R . .
H21B H 0.2946 0.8276 0.9494 0.105 Uiso 1 1 calc R . .
H21C H 0.1579 0.7947 0.9995 0.105 Uiso 1 1 calc R . .
C22 C 0.2333(11) 0.4953(6) 0.7317(7) 0.082(4) Uani 1 1 d . . .
H22A H 0.3015 0.5070 0.6830 0.123 Uiso 1 1 calc R . .
H22B H 0.1588 0.4676 0.7108 0.123 Uiso 1 1 calc R . .
H22C H 0.2660 0.4511 0.7767 0.123 Uiso 1 1 calc R . .
Ru1 Ru 0.12061(5) 0.81643(3) 0.48070(3) 0.03022(13) Uani 1 1 d . . .
Ru2 Ru 0.13965(6) 0.73261(4) 0.70174(4) 0.04061(16) Uani 1 1 d . . .
S1 S -0.07767(16) 0.82459(11) 0.42480(10) 0.0328(3) Uani 1 1 d . . .
S2 S 0.06857(15) 0.66957(11) 0.57136(10) 0.0326(3) Uani 1 1 d . . .
S3 S 0.20710(16) 0.74278(12) 0.35899(11) 0.0360(3) Uani 1 1 d . . .
S4 S 0.18188(18) 0.96964(12) 0.41037(12) 0.0423(4) Uani 1 1 d . . .
Se1 Se 0.29302(6) 0.82476(5) 0.58569(5) 0.03882(17) Uani 1 1 d . . .
Se2 Se 0.08795(6) 0.89568(5) 0.62538(5) 0.03700(17) Uani 1 1 d . . .
O1 O 0.5079(14) 0.6652(11) 0.9952(7) 0.056(4) Uani 0.40 1 d P . .
H1A H 0.4787 0.6246 1.0377 0.067 Uiso 0.40 1 d PR . .
H1B H 0.5827 0.6455 0.9718 0.067 Uiso 0.40 1 d PR . .
O2 O 0.743(2) 0.6736(14) 0.9773(13) 0.071(6) Uani 0.30 1 d P . .
H2B H 0.7755 0.6295 0.9449 0.085 Uiso 0.30 1 d PR . .
H2C H 0.7657 0.7289 0.9522 0.085 Uiso 0.30 1 d PR . .
O3 O 0.509(4) 0.539(2) 0.1638(19) 0.128(13) Uani 0.30 1 d P . .
H3D H 0.5253 0.5477 0.2161 0.154 Uiso 0.30 1 d PR . .
H3A H 0.5816 0.5369 0.1296 0.154 Uiso 0.30 1 d PR . .

loop_
_atom_site_aniso_label
_atom_site_aniso_U_11
_atom_site_aniso_U_22
_atom_site_aniso_U_33
_atom_site_aniso_U_23
_atom_site_aniso_U_13
_atom_site_aniso_U_12
B1 0.033(4) 0.040(4) 0.058(5) -0.007(4) -0.003(3) -0.009(3)
B2 0.037(4) 0.048(5) 0.058(5) -0.005(4) 0.004(4) -0.002(4)
B3 0.026(4) 0.043(4) 0.047(4) 0.007(3) 0.010(3) -0.003(3)
B4 0.030(4) 0.043(4) 0.045(4) 0.005(3) -0.003(3) 0.004(3)
B5 0.032(4) 0.044(5) 0.081(6) -0.015(4) -0.005(4) -0.009(3)
B6 0.024(4) 0.046(5) 0.070(6) 0.003(4) -0.001(4) 0.001(3)
B7 0.036(4) 0.034(4) 0.053(5) 0.004(3) 0.002(3) -0.006(3)
B8 0.032(4) 0.047(4) 0.056(5) -0.007(4) -0.004(4) 0.000(3)
B9 0.058(5) 0.043(5) 0.059(5) -0.008(4) -0.020(4) 0.000(4)
B10 0.034(4) 0.046(5) 0.073(6) 0.001(4) -0.002(4) -0.009(4)
B11 0.033(4) 0.062(5) 0.050(5) 0.000(4) 0.011(4) 0.000(4)
B12 0.041(5) 0.058(5) 0.056(5) 0.002(4) 0.001(4) -0.023(4)
B13 0.061(6) 0.052(5) 0.053(5) 0.004(4) 0.006(4) -0.010(4)
B14 0.054(5) 0.044(5) 0.044(4) 0.014(4) -0.004(4) -0.005(4)
B15 0.053(6) 0.069(6) 0.064(6) -0.006(5) 0.008(5) -0.018(5)
B16 0.043(5) 0.064(6) 0.064(6) -0.002(5) 0.006(4) -0.013(4)
B17 0.053(5) 0.068(6) 0.048(5) -0.004(4) 0.010(4) -0.011(5)
B18 0.049(5) 0.050(5) 0.055(5) 0.006(4) 0.004(4) -0.004(4)
B19 0.046(5) 0.062(6) 0.061(6) -0.002(5) 0.007(4) 0.002(4)
B20 0.055(6) 0.083(7) 0.054(6) 0.005(5) 0.013(5) -0.008(5)
C1 0.021(3) 0.042(4) 0.046(4) 0.002(3) -0.007(3) -0.001(3)
C2 0.039(4) 0.053(4) 0.032(3) 0.014(3) 0.000(3) -0.001(3)
C3 0.044(4) 0.042(4) 0.041(4) 0.002(3) 0.005(3) -0.004(3)
C4 0.055(5) 0.038(4) 0.052(4) 0.006(3) 0.005(4) -0.006(3)
C5 0.046(4) 0.057(4) 0.033(3) -0.011(3) -0.005(3) 0.002(3)
C6 0.055(4) 0.041(4) 0.023(3) 0.001(3) -0.016(3) 0.006(3)
C7 0.057(5) 0.041(4) 0.044(4) -0.005(3) 0.010(3) -0.016(3)
C8 0.067(5) 0.036(4) 0.048(4) -0.011(3) 0.000(4) -0.008(3)
C9 0.107(8) 0.041(4) 0.045(4) -0.017(3) 0.020(5) -0.018(4)
C10 0.094(7) 0.078(6) 0.049(5) -0.032(5) -0.003(5) -0.024(6)
C11 0.077(7) 0.085(7) 0.063(6) -0.030(5) 0.009(5) -0.033(6)
C12 0.108(8) 0.067(5) 0.026(4) -0.008(3) -0.025(4) -0.008(5)
C13 0.063(5) 0.046(4) 0.048(4) -0.007(3) -0.014(4) -0.005(4)
C14 0.063(5) 0.051(4) 0.037(4) -0.001(3) 0.006(3) 0.000(4)
C15 0.061(5) 0.044(4) 0.042(4) 0.005(3) 0.005(3) 0.006(3)
C16 0.071(6) 0.051(4) 0.037(4) 0.006(3) -0.012(4) 0.003(4)
C17 0.067(6) 0.075(6) 0.044(4) 0.011(4) -0.020(4) -0.002(5)
C18 0.058(5) 0.072(6) 0.044(4) 0.017(4) -0.020(4) -0.006(4)
C19 0.056(5) 0.060(5) 0.044(4) -0.006(4) 0.005(4) -0.003(4)
C20 0.082(6) 0.058(5) 0.046(5) 0.012(4) -0.002(4) -0.008(5)
C21 0.103(8) 0.069(6) 0.040(4) -0.009(4) -0.018(5) 0.015(5)
C22 0.093(7) 0.053(5) 0.081(6) 0.019(5) 0.046(6) 0.032(5)
Ru1 0.0275(2) 0.0267(3) 0.0374(3) -0.00333(19) -0.00641(19) -0.00284(18)
Ru2 0.0394(3) 0.0462(3) 0.0377(3) -0.0019(2) -0.0082(2) -0.0134(2)
S1 0.0347(8) 0.0272(7) 0.0362(8) 0.0036(6) -0.0071(6) -0.0019(6)
S2 0.0306(8) 0.0350(8) 0.0318(8) 0.0028(6) -0.0062(6) -0.0014(6)
S3 0.0337(8) 0.0336(8) 0.0406(8) -0.0040(7) -0.0020(7) -0.0033(6)
S4 0.0430(9) 0.0298(8) 0.0529(10) -0.0001(7) -0.0030(8) -0.0029(7)
Se1 0.0250(3) 0.0454(4) 0.0467(4) -0.0012(3) -0.0068(3) -0.0076(3)
Se2 0.0323(3) 0.0352(3) 0.0446(4) -0.0124(3) -0.0018(3) -0.0047(3)
O1 0.060(8) 0.087(10) 0.022(6) -0.029(6) -0.002(5) 0.033(7)
O2 0.107(18) 0.042(10) 0.060(12) -0.004(9) 0.001(11) 0.010(10)
O3 0.20(3) 0.10(2) 0.092(19) 0.030(16) -0.05(2) -0.10(2)

loop_
_atom_type_symbol
_atom_type_description
_atom_type_scat_dispersion_real
_atom_type_scat_dispersion_imag
_atom_type_scat_source
C C 0.0033 0.0016 'International Tables Vol C Tables 4.2.6.8 and 6.1.1.4'
H H 0.0000 0.0000 'International Tables Vol C Tables 4.2.6.8 and 6.1.1.4'
B B 0.0013 0.0007 'International Tables Vol C Tables 4.2.6.8 and 6.1.1.4'
S S 0.1246 0.1234 'International Tables Vol C Tables 4.2.6.8 and 6.1.1.4'
Se Se -0.0929 2.2259 'International Tables Vol C Tables 4.2.6.8 and 6.1.1.4'
Ru Ru -1.2594 0.8363 'International Tables Vol C Tables 4.2.6.8 and 6.1.1.4'
O O 0.0106 0.0060 'International Tables Vol C Tables 4.2.6.8 and 6.1.1.4'

loop_
_geom_angle_atom_site_label_1
_geom_angle_atom_site_label_2
_geom_angle_atom_site_label_3
_geom_angle
_geom_angle_site_symmetry_1
_geom_angle_site_symmetry_3
_geom_angle_publ_flag
C1 B1 B5 99.3(5) . . ?
C1 B1 B9 55.8(4) . . ?
B5 B1 B9 61.8(5) . . ?
C1 B1 C2 54.2(4) . . ?
B5 B1 C2 98.7(6) . . ?
B9 B1 C2 100.7(5) . . ?
C1 B1 B2 99.7(6) . . ?
B5 B1 B2 55.5(5) . . ?
B9 B1 B2 105.8(6) . . ?
C2 B1 B2 57.7(4) . . ?
C1 B1 H10A 130.9 . . ?
B5 B1 H10A 125.4 . . ?
B9 B1 H10A 126.0 . . ?
C2 B1 H10A 125.8 . . ?
B2 B1 H10A 121.0 . . ?
B5 B2 C2 105.3(6) . . ?
B5 B2 B6 62.5(5) . . ?
C2 B2 B6 100.4(6) . . ?
B5 B2 B1 61.0(5) . . ?
C2 B2 B1 61.1(4) . . ?
B6 B2 B1 110.4(6) . . ?
B5 B2 B3 110.3(6) . . ?
C2 B2 B3 56.2(4) . . ?
B6 B2 B3 58.4(4) . . ?
B1 B2 B3 110.3(6) . . ?
B5 B2 H10B 123.8 . . ?
C2 B2 H10B 123.6 . . ?
B6 B2 H10B 124.7 . . ?
B1 B2 H10B 119.2 . . ?
B3 B2 H10B 118.8 . . ?
C2 B3 B4 57.1(4) . . ?
C2 B3 B7 99.8(5) . . ?
B4 B3 B7 58.0(4) . . ?
C2 B3 B6 101.8(6) . . ?
B4 B3 B6 102.2(6) . . ?
B7 B3 B6 54.8(4) . . ?
C2 B3 B2 57.8(4) . . ?
B4 B3 B2 103.6(6) . . ?
B7 B3 B2 100.5(6) . . ?
B6 B3 B2 58.5(5) . . ?
C2 B3 H10C 125.8 . . ?
B4 B3 H10C 122.7 . . ?
B7 B3 H10C 126.6 . . ?
B6 B3 H10C 126.5 . . ?
B2 B3 H10C 125.7 . . ?
C2 B4 B8 108.1(6) . . ?
C2 B4 C1 57.7(4) . . ?
B8 B4 C1 61.0(4) . . ?
C2 B4 B7 104.2(6) . . ?
B8 B4 B7 57.4(5) . . ?
C1 B4 B7 102.4(6) . . ?
C2 B4 B3 59.8(4) . . ?
B8 B4 B3 110.6(6) . . ?
C1 B4 B3 106.8(6) . . ?
B7 B4 B3 61.2(4) . . ?
C2 B4 H10D 118.3 . . ?
B8 B4 H10D 127.3 . . ?
C1 B4 H10D 127.1 . . ?
B7 B4 H10D 126.3 . . ?
B3 B4 H10D 113.5 . . ?
B2 B5 B1 63.5(5) . . ?
B2 B5 B6 62.5(5) . . ?
B1 B5 B6 112.3(6) . . ?
B2 B5 B9 110.6(6) . . ?
B1 B5 B9 59.9(5) . . ?
B6 B5 B9 107.2(6) . . ?
B2 B5 B10 109.2(6) . . ?
B1 B5 B10 110.3(6) . . ?
B6 B5 B10 57.0(5) . . ?
B9 B5 B10 61.1(5) . . ?
B2 B5 H10E 121.3 . . ?
B1 B5 H10E 120.2 . . ?
B6 B5 H10E 121.5 . . ?
B9 B5 H10E 120.1 . . ?
B10 B5 H10E 119.6 . . ?
B7 B6 B10 58.8(5) . . ?
B7 B6 B3 61.9(5) . . ?
B10 B6 B3 111.1(6) . . ?
B7 B6 B2 109.3(6) . . ?
B10 B6 B2 108.4(6) . . ?
B3 B6 B2 63.0(4) . . ?
B7 B6 B5 107.9(6) . . ?
B10 B6 B5 63.5(5) . . ?
B3 B6 B5 107.9(5) . . ?
B2 B6 B5 55.0(5) . . ?
B7 B6 H10F 124.3 . . ?
B10 B6 H10F 119.6 . . ?
B3 B6 H10F 121.2 . . ?
B2 B6 H10F 120.6 . . ?
B5 B6 H10F 119.9 . . ?
B8 B7 B6 113.8(7) . . ?
B8 B7 B10 62.7(5) . . ?
B6 B7 B10 63.9(5) . . ?
B8 B7 B4 59.9(4) . . ?
B6 B7 B4 111.3(6) . . ?
B10 B7 B4 111.8(6) . . ?
B8 B7 B3 112.3(6) . . ?
B6 B7 B3 63.4(5) . . ?
B10 B7 B3 116.5(6) . . ?
B4 B7 B3 60.8(4) . . ?
B8 B7 H10G 116.6 . . ?
B6 B7 H10G 121.7 . . ?
B10 B7 H10G 118.4 . . ?
B4 B7 H10G 118.1 . . ?
B3 B7 H10G 118.1 . . ?
B7 B8 B4 62.6(5) . . ?
B7 B8 C1 105.1(6) . . ?
B4 B8 C1 59.5(4) . . ?
B7 B8 B10 59.9(5) . . ?
B4 B8 B10 111.8(6) . . ?
C1 B8 B10 104.7(6) . . ?
B7 B8 B9 109.4(6) . . ?
B4 B8 B9 107.8(6) . . ?
C1 B8 B9 54.9(4) . . ?
B10 B8 B9 63.2(5) . . ?
B7 B8 H10H 128.0 . . ?
B4 B8 H10H 121.6 . . ?
C1 B8 H10H 121.2 . . ?
B10 B8 H10H 121.6 . . ?
B9 B8 H10H 115.8 . . ?
C1 B9 B1 60.0(4) . . ?
C1 B9 B5 99.8(6) . . ?
B1 B9 B5 58.3(4) . . ?
C1 B9 B8 57.3(4) . . ?
B1 B9 B8 107.7(6) . . ?
B5 B9 B8 101.6(6) . . ?
C1 B9 B10 99.7(6) . . ?
B1 B9 B10 108.5(6) . . ?
B5 B9 B10 60.6(5) . . ?
B8 B9 B10 54.5(4) . . ?
C1 B9 H10I 125.3 . . ?
B1 B9 H10I 118.5 . . ?
B5 B9 H10I 126.6 . . ?
B8 B9 H10I 125.2 . . ?
B10 B9 H10I 126.2 . . ?
B7 B10 B8 57.4(5) . . ?
B7 B10 B6 57.3(5) . . ?
B8 B10 B6 104.3(6) . . ?
B7 B10 B5 103.5(6) . . ?
B8 B10 B5 105.8(6) . . ?
B6 B10 B5 59.5(5) . . ?
B7 B10 B9 106.7(6) . . ?
B8 B10 B9 62.3(5) . . ?
B6 B10 B9 106.9(6) . . ?
B5 B10 B9 58.3(5) . . ?
B7 B10 H11A 125.4 . . ?
B8 B10 H11A 123.3 . . ?
B6 B10 H11A 123.6 . . ?
B5 B10 H11A 123.2 . . ?
B9 B10 H11A 120.6 . . ?
B15 B11 B12 61.8(6) . . ?
B15 B11 C4 105.2(7) . . ?
B12 B11 C4 61.3(5) . . ?
B15 B11 B19 63.2(6) . . ?
B12 B11 B19 115.2(7) . . ?
C4 B11 B19 105.2(7) . . ?
B15 B11 C3 105.6(7) . . ?
B12 B11 C3 107.7(7) . . ?
C4 B11 C3 55.1(4) . . ?
B19 B11 C3 59.0(5) . . ?
B15 B11 H11B 122.2 . . ?
B12 B11 H11B 113.7 . . ?
C4 B11 H11B 122.6 . . ?
B19 B11 H11B 123.2 . . ?
C3 B11 H11B 127.1 . . ?
B11 B12 B15 58.0(5) . . ?
B11 B12 C4 60.7(5) . . ?
B15 B12 C4 102.1(6) . . ?
B11 B12 B16 105.2(7) . . ?
B15 B12 B16 59.2(6) . . ?
C4 B12 B16 99.1(6) . . ?
B11 B12 B13 105.8(6) . . ?
B15 B12 B13 101.2(7) . . ?
C4 B12 B13 56.9(5) . . ?
B16 B12 B13 53.9(5) . . ?
B11 B12 H11C 123.2 . . ?
B15 B12 H11C 125.7 . . ?
C4 B12 H11C 126.2 . . ?
B16 B12 H11C 124.6 . . ?
B13 B12 H11C 124.2 . . ?
B17 B13 B16 63.8(6) . . ?
B17 B13 C4 105.9(7) . . ?
B16 B13 C4 106.1(7) . . ?
B17 B13 B14 60.4(5) . . ?
B16 B13 B14 110.8(7) . . ?
C4 B13 B14 57.8(5) . . ?
B17 B13 B12 112.9(8) . . ?
B16 B13 B12 62.4(6) . . ?
C4 B13 B12 57.3(5) . . ?
B14 B13 B12 107.4(6) . . ?
B17 B13 H11D 123.0 . . ?
B16 B13 H11D 121.3 . . ?
C4 B13 H11D 122.2 . . ?
B14 B13 H11D 121.9 . . ?
B12 B13 H11D 117.8 . . ?
C3 B14 C4 57.4(4) . . ?
C3 B14 B18 59.4(5) . . ?
C4 B14 B18 106.1(7) . . ?
C3 B14 B17 106.2(7) . . ?
C4 B14 B17 102.3(6) . . ?
B18 B14 B17 63.7(5) . . ?
C3 B14 B13 103.9(6) . . ?
C4 B14 B13 58.6(5) . . ?
B18 B14 B13 107.4(7) . . ?
B17 B14 B13 55.1(5) . . ?
C3 B14 H11E 124.6 . . ?
C4 B14 H11E 122.8 . . ?
B18 B14 H11E 122.6 . . ?
B17 B14 H11E 124.2 . . ?
B13 B14 H11E 122.3 . . ?
B11 B15 B12 60.2(5) . . ?
B11 B15 B16 111.3(8) . . ?
B12 B15 B16 64.8(6) . . ?
B11 B15 B20 111.6(7) . . ?
B12 B15 B20 114.3(8) . . ?
B16 B15 B20 60.0(6) . . ?
B11 B15 B19 61.4(5) . . ?
B12 B15 B19 112.4(7) . . ?
B16 B15 B19 110.9(8) . . ?
B20 B15 B19 62.1(6) . . ?
B11 B15 H11F 122.1 . . ?
B12 B15 H11F 118.4 . . ?
B16 B15 H11F 118.5 . . ?
B20 B15 H11F 117.6 . . ?
B19 B15 H11F 119.7 . . ?
B13 B16 B15 106.4(7) . . ?
B13 B16 B17 56.8(5) . . ?
B15 B16 B17 108.0(7) . . ?
B13 B16 B20 108.2(7) . . ?
B15 B16 B20 60.2(6) . . ?
B17 B16 B20 62.8(6) . . ?
B13 B16 B12 63.7(5) . . ?
B15 B16 B12 56.0(5) . . ?
B17 B16 B12 108.5(6) . . ?
B20 B16 B12 107.2(7) . . ?
B13 B16 H11G 121.5 . . ?
B15 B16 H11G 124.3 . . ?
B17 B16 H11G 120.9 . . ?
B20 B16 H11G 120.8 . . ?
B12 B16 H11G 122.1 . . ?
B13 B17 B14 64.5(5) . . ?
B13 B17 B16 59.4(6) . . ?
B14 B17 B16 110.7(7) . . ?
B13 B17 B18 110.2(7) . . ?
B14 B17 B18 57.9(5) . . ?
B16 B17 B18 109.1(8) . . ?
B13 B17 B20 107.0(8) . . ?
B14 B17 B20 107.5(7) . . ?
B16 B17 B20 58.7(6) . . ?
B18 B17 B20 61.4(6) . . ?
B13 B17 H11H 121.3 . . ?
B14 B17 H11H 121.8 . . ?
B16 B17 H11H 120.7 . . ?
B18 B17 H11H 120.8 . . ?
B20 B17 H11H 121.3 . . ?
C3 B18 B14 58.1(5) . . ?
C3 B18 B17 101.3(6) . . ?
B14 B18 B17 58.4(5) . . ?
C3 B18 B19 58.1(5) . . ?
B14 B18 B19 107.0(7) . . ?
B17 B18 B19 105.4(7) . . ?
C3 B18 B20 101.9(7) . . ?
B14 B18 B20 106.3(7) . . ?
B17 B18 B20 59.4(5) . . ?
B19 B18 B20 58.5(5) . . ?
C3 B18 H11I 124.1 . . ?
B14 B18 H11I 124.6 . . ?
B17 B18 H11I 128.2 . . ?
B19 B18 H11I 118.5 . . ?
B20 B18 H11I 123.4 . . ?
C3 B19 B11 61.3(5) . . ?
C3 B19 B15 101.5(7) . . ?
B11 B19 B15 55.4(5) . . ?
C3 B19 B20 102.0(7) . . ?
B11 B19 B20 104.1(7) . . ?
B15 B19 B20 58.8(6) . . ?
C3 B19 B18 55.6(5) . . ?
B11 B19 B18 107.2(7) . . ?
B15 B19 B18 106.3(7) . . ?
B20 B19 B18 61.0(5) . . ?
C3 B19 H11J 126.3 . . ?
B11 B19 H11J 121.7 . . ?
B15 B19 H11J 124.2 . . ?
B20 B19 H11J 124.2 . . ?
B18 B19 H11J 123.1 . . ?
B16 B20 B15 59.8(6) . . ?
B16 B20 B19 108.2(7) . . ?
B15 B20 B19 59.1(6) . . ?
B16 B20 B17 58.6(6) . . ?
B15 B20 B17 104.5(7) . . ?
B19 B20 B17 106.8(6) . . ?
B16 B20 B18 107.2(7) . . ?
B15 B20 B18 106.1(6) . . ?
B19 B20 B18 60.5(5) . . ?
B17 B20 B18 59.2(5) . . ?
B16 B20 H12A 122.4 . . ?
B15 B20 H12A 122.8 . . ?
B19 B20 H12A 120.3 . . ?
B17 B20 H12A 125.0 . . ?
B18 B20 H12A 122.3 . . ?
C2 C1 B9 116.6(6) . . ?
C2 C1 B4 60.9(4) . . ?
B9 C1 B4 119.0(6) . . ?
C2 C1 B8 109.4(5) . . ?
B9 C1 B8 67.8(5) . . ?
B4 C1 B8 59.5(4) . . ?
C2 C1 B1 65.4(5) . . ?
B9 C1 B1 64.2(5) . . ?
B4 C1 B1 119.0(5) . . ?
B8 C1 B1 119.4(5) . . ?
C2 C1 S1 116.5(4) . . ?
B9 C1 S1 118.9(5) . . ?
B4 C1 S1 111.7(5) . . ?
B8 C1 S1 118.0(5) . . ?
B1 C1 S1 116.5(4) . . ?
C1 C2 B4 61.4(4) . . ?
C1 C2 B3 112.4(5) . . ?
B4 C2 B3 63.1(4) . . ?
C1 C2 B2 107.2(6) . . ?
B4 C2 B2 114.6(5) . . ?
B3 C2 B2 66.0(4) . . ?
C1 C2 S2 118.5(4) . . ?
B4 C2 S2 124.0(5) . . ?
B3 C2 S2 123.2(5) . . ?
B2 C2 S2 117.2(5) . . ?
C1 C2 B1 60.4(4) . . ?
B4 C2 B1 115.2(5) . . ?
B3 C2 B1 118.8(6) . . ?
B2 C2 B1 61.2(5) . . ?
S2 C2 B1 107.3(4) . . ?
C4 C3 B14 62.9(5) . . ?
C4 C3 B18 112.9(6) . . ?
B14 C3 B18 62.5(5) . . ?
C4 C3 B19 110.7(6) . . ?
B14 C3 B19 117.2(6) . . ?
B18 C3 B19 66.3(5) . . ?
C4 C3 B11 60.9(5) . . ?
B14 C3 B11 114.6(6) . . ?
B18 C3 B11 114.6(6) . . ?
B19 C3 B11 59.8(5) . . ?
C4 C3 S3 114.9(5) . . ?
B14 C3 S3 121.8(5) . . ?
B18 C3 S3 125.6(5) . . ?
B19 C3 S3 116.5(5) . . ?
B11 C3 S3 110.3(5) . . ?
C3 C4 B14 59.8(5) . . ?
C3 C4 B11 63.9(5) . . ?
B14 C4 B11 114.5(6) . . ?
C3 C4 B13 109.7(6) . . ?
B14 C4 B13 63.6(5) . . ?
B11 C4 B13 110.8(6) . . ?
C3 C4 B12 112.3(6) . . ?
B14 C4 B12 119.4(6) . . ?
B11 C4 B12 58.0(5) . . ?
B13 C4 B12 65.8(5) . . ?
C3 C4 S4 118.5(5) . . ?
B14 C4 S4 116.0(6) . . ?
B11 C4 S4 118.6(5) . . ?
B13 C4 S4 121.6(6) . . ?
B12 C4 S4 117.8(6) . . ?
C6 C5 S1 122.4(6) . . ?
C6 C5 H5 118.5 . . ?
S1 C5 H5 119.1 . . ?
C5 C6 C7 124.7(6) . . ?
C5 C6 S3 118.9(5) . . ?
C7 C6 S3 115.7(5) . . ?
C8 C7 C12 121.1(7) . . ?
C8 C7 C6 125.1(7) . . ?
C12 C7 C6 113.8(7) . . ?
C7 C8 C9 120.1(9) . . ?
C7 C8 H8 120.0 . . ?
C9 C8 H8 120.0 . . ?
C8 C9 C10 119.6(9) . . ?
C8 C9 H9 120.2 . . ?
C10 C9 H9 120.2 . . ?
C11 C10 C9 119.8(8) . . ?
C11 C10 H10 120.1 . . ?
C9 C10 H10 120.1 . . ?
C10 C11 C12 120.9(10) . . ?
C10 C11 H11 119.6 . . ?
C12 C11 H11 119.6 . . ?
C7 C12 C11 118.5(9) . . ?
C7 C12 H12 120.7 . . ?
C11 C12 H12 120.7 . . ?
C14 C13 C18 118.9(8) . . ?
C14 C13 C19 138.2(8) . . ?
C18 C13 C19 102.4(7) . . ?
C14 C13 Ru2 71.6(4) . . ?
C18 C13 Ru2 72.3(5) . . ?
C19 C13 Ru2 132.0(6) . . ?
C13 C14 C15 120.6(8) . . ?
C13 C14 Ru2 70.9(5) . . ?
C15 C14 Ru2 72.9(4) . . ?
C13 C14 H14 119.2 . . ?
C15 C14 H14 119.2 . . ?
Ru2 C14 H14 119.2 . . ?
C14 C15 C16 119.6(8) . . ?
C14 C15 Ru2 70.0(4) . . ?
C16 C15 Ru2 72.8(4) . . ?
C14 C15 H15 119.7 . . ?
C16 C15 H15 119.7 . . ?
Ru2 C15 H15 119.7 . . ?
C17 C16 C15 119.9(8) . . ?
C17 C16 C22 117.1(9) . . ?
C15 C16 C22 123.0(8) . . ?
C17 C16 Ru2 71.7(5) . . ?
C15 C16 Ru2 70.0(4) . . ?
C22 C16 Ru2 129.1(6) . . ?
C18 C17 C16 121.2(9) . . ?
C18 C17 Ru2 70.9(5) . . ?
C16 C17 Ru2 72.1(5) . . ?
C18 C17 H17 118.8 . . ?
C16 C17 H17 118.8 . . ?
Ru2 C17 H17 118.8 . . ?
C17 C18 C13 119.8(9) . . ?
C17 C18 Ru2 73.6(5) . . ?
C13 C18 Ru2 68.8(4) . . ?
C17 C18 H18 119.5 . . ?
C13 C18 H18 119.5 . . ?
Ru2 C18 H18 119.5 . . ?
C20 C19 C21 117.0(7) . . ?
C20 C19 C13 106.8(7) . . ?
C21 C19 C13 108.7(7) . . ?
C20 C19 H19 108.0 . . ?
C21 C19 H19 108.0 . . ?
C13 C19 H19 108.0 . . ?
C19 C20 H20A 109.5 . . ?
C19 C20 H20B 109.5 . . ?
H20A C20 H20B 109.5 . . ?
C19 C20 H20C 109.5 . . ?
H20A C20 H20C 109.5 . . ?
H20B C20 H20C 109.5 . . ?
C19 C21 H21A 109.5 . . ?
C19 C21 H21B 109.5 . . ?
H21A C21 H21B 109.5 . . ?
C19 C21 H21C 109.5 . . ?
H21A C21 H21C 109.5 . . ?
H21B C21 H21C 109.5 . . ?
C16 C22 H22A 109.5 . . ?
C16 C22 H22B 109.5 . . ?
H22A C22 H22B 109.5 . . ?
C16 C22 H22C 109.5 . . ?
H22A C22 H22C 109.5 . . ?
H22B C22 H22C 109.5 . . ?
S3 Ru1 S1 88.41(6) . . ?
S3 Ru1 S4 90.91(6) . . ?
S1 Ru1 S4 92.32(6) . . ?
S3 Ru1 S2 95.53(6) . . ?
S1 Ru1 S2 93.32(5) . . ?
S4 Ru1 S2 171.54(6) . . ?
S3 Ru1 Se2 164.49(5) . . ?
S1 Ru1 Se2 107.06(5) . . ?
S4 Ru1 Se2 87.40(5) . . ?
S2 Ru1 Se2 84.93(4) . . ?
S3 Ru1 Se1 109.85(5) . . ?
S1 Ru1 Se1 161.45(5) . . ?
S4 Ru1 Se1 90.67(5) . . ?
S2 Ru1 Se1 82.00(4) . . ?
Se2 Ru1 Se1 54.79(2) . . ?
C13 Ru2 C14 37.5(3) . . ?
C13 Ru2 C18 38.8(3) . . ?
C14 Ru2 C18 68.0(3) . . ?
C13 Ru2 C15 67.2(3) . . ?
C14 Ru2 C15 37.1(3) . . ?
C18 Ru2 C15 78.8(3) . . ?
C13 Ru2 C17 67.0(3) . . ?
C14 Ru2 C17 78.8(3) . . ?
C18 Ru2 C17 35.5(3) . . ?
C15 Ru2 C17 66.4(3) . . ?
C13 Ru2 C16 78.9(3) . . ?
C14 Ru2 C16 66.7(3) . . ?
C18 Ru2 C16 65.1(3) . . ?
C15 Ru2 C16 37.1(3) . . ?
C17 Ru2 C16 36.2(3) . . ?
C13 Ru2 S2 157.3(2) . . ?
C14 Ru2 S2 120.5(2) . . ?
C18 Ru2 S2 156.9(3) . . ?
C15 Ru2 S2 96.2(2) . . ?
C17 Ru2 S2 121.9(3) . . ?
C16 Ru2 S2 97.3(2) . . ?
C13 Ru2 Se1 119.0(2) . . ?
C14 Ru2 Se1 155.6(2) . . ?
C18 Ru2 Se1 95.5(2) . . ?
C15 Ru2 Se1 160.8(2) . . ?
C17 Ru2 Se1 98.4(2) . . ?
C16 Ru2 Se1 123.9(2) . . ?
S2 Ru2 Se1 81.74(4) . . ?
C13 Ru2 Se2 100.0(2) . . ?
C14 Ru2 Se2 113.4(2) . . ?
C18 Ru2 Se2 113.0(2) . . ?
C15 Ru2 Se2 144.0(2) . . ?
C17 Ru2 Se2 141.8(3) . . ?
C16 Ru2 Se2 178.0(2) . . ?
S2 Ru2 Se2 84.30(4) . . ?
Se1 Ru2 Se2 55.06(3) . . ?
C5 S1 C1 97.0(3) . . ?
C5 S1 Ru1 104.8(3) . . ?
C1 S1 Ru1 105.4(2) . . ?
C2 S2 Ru1 101.7(2) . . ?
C2 S2 Ru2 112.4(2) . . ?
Ru1 S2 Ru2 92.60(6) . . ?
C6 S3 C3 101.0(3) . . ?
C6 S3 Ru1 104.6(2) . . ?
C3 S3 Ru1 107.6(2) . . ?
C4 S4 Ru1 104.8(2) . . ?
Se2 Se1 Ru2 62.79(3) . . ?
Se2 Se1 Ru1 62.56(3) . . ?
Ru2 Se1 Ru1 87.72(3) . . ?
Se1 Se2 Ru2 62.16(3) . . ?
Se1 Se2 Ru1 62.65(3) . . ?
Ru2 Se2 Ru1 87.45(3) . . ?
H1A O1 H1B 109.5 . . ?
H2B O2 H2C 109.5 . . ?
H3D O3 H3A 109.5 . . ?

loop_
_geom_bond_atom_site_label_1
_geom_bond_atom_site_label_2
_geom_bond_distance
_geom_bond_site_symmetry_2
_geom_bond_publ_flag
B1 C1 1.776(11) . ?
B1 B5 1.815(11) . ?
B1 B9 1.846(13) . ?
B1 C2 1.856(11) . ?
B1 B2 1.858(13) . ?
B1 H10A 0.9600 . ?
B2 B5 1.709(13) . ?
B2 C2 1.793(11) . ?
B2 B6 1.852(12) . ?
B2 B3 1.935(12) . ?
B2 H10B 0.9600 . ?
B3 C2 1.759(10) . ?
B3 B4 1.816(11) . ?
B3 B7 1.824(12) . ?
B3 B6 1.849(12) . ?
B3 H10C 0.9600 . ?
B4 C2 1.710(11) . ?
B4 B8 1.718(11) . ?
B4 C1 1.719(11) . ?
B4 B7 1.764(11) . ?
B4 H10D 0.9599 . ?
B5 B6 1.852(14) . ?
B5 B9 1.880(13) . ?
B5 B10 1.926(13) . ?
B5 H10E 0.9600 . ?
B6 B7 1.689(11) . ?
B6 B10 1.804(13) . ?
B6 H10F 0.9600 . ?
B7 B8 1.674(12) . ?
B7 B10 1.718(13) . ?
B7 H10G 0.9600 . ?
B8 C1 1.744(10) . ?
B8 B10 1.764(12) . ?
B8 B9 1.918(12) . ?
B8 H10H 0.9599 . ?
B9 C1 1.695(11) . ?
B9 B10 1.935(14) . ?
B9 H10I 0.9601 . ?
B10 H11A 0.9600 . ?
B11 B15 1.670(12) . ?
B11 B12 1.710(13) . ?
B11 C4 1.758(12) . ?
B11 B19 1.780(13) . ?
B11 C3 1.807(12) . ?
B11 H11B 0.9601 . ?
B12 B15 1.736(15) . ?
B12 C4 1.768(11) . ?
B12 B16 1.895(14) . ?
B12 B13 1.917(15) . ?
B12 H11C 0.9600 . ?
B13 B17 1.679(14) . ?
B13 B16 1.728(14) . ?
B13 C4 1.760(11) . ?
B13 B14 1.847(13) . ?
B13 H11D 0.9600 . ?
B14 C3 1.693(11) . ?
B14 C4 1.744(12) . ?
B14 B18 1.768(13) . ?
B14 B17 1.779(12) . ?
B14 H11E 0.9600 . ?
B15 B16 1.798(16) . ?
B15 B20 1.806(15) . ?
B15 B19 1.811(14) . ?
B15 H11F 0.9599 . ?
B16 B17 1.801(14) . ?
B16 B20 1.803(16) . ?
B16 H11G 0.9599 . ?
B17 B18 1.872(14) . ?
B17 B20 1.876(16) . ?
B17 H11H 0.9600 . ?
B18 C3 1.717(12) . ?
B18 B19 1.904(15) . ?
B18 B20 1.914(14) . ?
B18 H11I 0.9599 . ?
B19 C3 1.766(12) . ?
B19 B20 1.866(14) . ?
B19 H11J 0.9600 . ?
B20 H12A 0.9600 . ?
C1 C2 1.655(9) . ?
C1 S1 1.877(7) . ?
C2 S2 1.843(7) . ?
C3 C4 1.651(10) . ?
C3 S3 1.846(7) . ?
C4 S4 1.778(8) . ?
C5 C6 1.317(10) . ?
C5 S1 1.764(7) . ?
C5 H5 0.9300 . ?
C6 C7 1.519(9) . ?
C6 S3 1.843(7) . ?
C7 C8 1.364(11) . ?
C7 C12 1.397(12) . ?
C8 C9 1.388(10) . ?
C8 H8 0.9300 . ?
C9 C10 1.411(14) . ?
C9 H9 0.9300 . ?
C10 C11 1.359(14) . ?
C10 H10 0.9300 . ?
C11 C12 1.403(11) . ?
C11 H11 0.9300 . ?
C12 H12 0.9300 . ?
C13 C14 1.377(11) . ?
C13 C18 1.438(12) . ?
C13 C19 1.540(11) . ?
C13 Ru2 2.140(8) . ?
C14 C15 1.379(10) . ?
C14 Ru2 2.149(7) . ?
C14 H14 0.9800 . ?
C15 C16 1.404(12) . ?
C15 Ru2 2.186(7) . ?
C15 H15 0.9800 . ?
C16 C17 1.381(12) . ?
C16 C22 1.524(11) . ?
C16 Ru2 2.223(7) . ?
C17 C18 1.343(12) . ?
C17 Ru2 2.218(8) . ?
C17 H17 0.9800 . ?
C18 Ru2 2.186(8) . ?
C18 H18 0.9800 . ?
C19 C20 1.455(12) . ?
C19 C21 1.524(11) . ?
C19 H19 0.9800 . ?
C20 H20A 0.9600 . ?
C20 H20B 0.9600 . ?
C20 H20C 0.9600 . ?
C21 H21A 0.9600 . ?
C21 H21B 0.9600 . ?
C21 H21C 0.9600 . ?
C22 H22A 0.9600 . ?
C22 H22B 0.9600 . ?
C22 H22C 0.9600 . ?
Ru1 S3 2.2597(17) . ?
Ru1 S1 2.2811(17) . ?
Ru1 S4 2.3565(17) . ?
Ru1 S2 2.3903(16) . ?
Ru1 Se2 2.5191(8) . ?
Ru1 Se1 2.5211(9) . ?
Ru2 S2 2.4237(16) . ?
Ru2 Se1 2.5017(9) . ?
Ru2 Se2 2.5161(9) . ?
Se1 Se2 2.3192(10) . ?
O1 H1A 0.8500 . ?
O1 H1B 0.8500 . ?
O2 H2B 0.8499 . ?
O2 H2C 0.8501 . ?
O3 H3D 0.8500 . ?
O3 H3A 0.8501 . ?
